data_1528686
loop_
_publ_author_name
'Leinekugel-le-Cocq-Errien, A.Y.'
'Deniard, P.'
'Jobic, S.'
'Gautier, E.'
'Aubin, V.'
'Evain, M.'
'Bart, F.'

_publ_section_title
;
 Structural characterization of the hollandite host lattice for the
 confinement of radioactive cesium: Quantification of the amorphous phase
 taking into account the incommensurate modulated character of the
 crystallized part
;
_journal_name_full 'Journal of Solid State Chemistry'
_journal_page_first 322
_journal_page_last 330
_journal_volume 180
_journal_year 2007
_chemical_formula_sum 'Al1.46 Ba1.2 Cs0.28 Fe0.82 O16 Ti5.72'
_chemical_name_systematic 'Ba1.2 Cs0.28 Fe0.82 Al1.46 Ti5.72 O16'
_space_group_IT_number 87
_symmetry_space_group_name_Hall '-I 4'
_symmetry_space_group_name_H-M 'I 4/m'
_cell_angle_alpha 90
_cell_angle_beta 90
_cell_angle_gamma 90
_cell_formula_units_Z 1
_cell_length_a 10.0503
_cell_length_b 10.0503
_cell_length_c 2.94494
_cell_volume 297.464
_citation_journal_id_ASTM JSSCBI
_cod_data_source_file Leinekugel-le-Cocq-Errien_JSSCBI_2007_1241.cif
_cod_data_source_block Al1.46Ba1.2Cs0.28Fe0.82O16Ti5.72
_cod_original_cell_volume 297.4641
_cod_database_code 1528686

loop_
_symmetry_equiv_pos_as_xyz
x,y,z
-y,x,z
-x,-y,z
y,-x,z
-x,-y,-z
y,-x,-z
x,y,-z
-y,x,-z
x+1/2,y+1/2,z+1/2
-y+1/2,x+1/2,z+1/2
-x+1/2,-y+1/2,z+1/2
y+1/2,-x+1/2,z+1/2
-x+1/2,-y+1/2,-z+1/2
y+1/2,-x+1/2,-z+1/2
x+1/2,y+1/2,-z+1/2
-y+1/2,x+1/2,-z+1/2

loop_
_atom_site_label
_atom_site_type_symbol
_atom_site_fract_x
_atom_site_fract_y
_atom_site_fract_z
_atom_site_occupancy
_atom_site_U_iso_or_equiv
O1 O-2 0.1515 0.2028 0 1 0.0
Ti1 Ti+4 0.3508 0.1662 0 0.714 0.0
Fe1 Fe+3 0.3508 0.1662 0 0.102 0.0
Ba1 Ba+2 0 0 0.6306 0.3 0.0
Al1 Al+3 0.3508 0.1662 0 0.182 0.0
O2 O-2 0.5452 0.1659 0 1 0.0
Cs1 Cs+1 0 0 0.6306 0.07 0.0
